data_7040339
loop_
_publ_author_name
'Dau, Thuy Minh'
'Asamoah, Benjamin Darko'
'Belyaev, Andrey'
'Chakkaradhari, Gomathy'
'Hirva, Pipsa'
'J\"anis, Janne'
'Grachova, Elena V.'
'Tunik, Sergey P.'
'Koshevoy, Igor O.'

_publ_section_title
;
 Adjustable coordination of a hybrid phosphine-phosphine oxide ligand in
 luminescent Cu, Ag and Au complexes.
;
_journal_issue 36
_journal_name_full 'Dalton transactions (Cambridge, England : 2003)'
_journal_page_first 14160
_journal_page_last 14173
_journal_paper_doi 10.1039/c6dt02435a
_journal_volume 45
_journal_year 2016
_chemical_formula_moiety 'C42 H33 Cl Cu O P3'
_chemical_formula_sum 'C42 H33 Cl Cu O P3'
_chemical_formula_weight 745.58
_space_group_crystal_system triclinic
_space_group_IT_number 2
_space_group_name_Hall '-P 1'
_space_group_name_H-M_alt 'P -1'
_symmetry_space_group_name_Hall '-P 1'
_symmetry_space_group_name_H-M 'P -1'
_atom_sites_solution_hydrogens geom
_audit_creation_method SHELXL-2014/7
_audit_update_record
;
2016-06-13 deposited with the CCDC.
2016-08-05 downloaded from the CCDC.
;
_cell_angle_alpha 99.7270(10)
_cell_angle_beta 97.9310(10)
_cell_angle_gamma 111.2170(10)
_cell_formula_units_Z 2
_cell_length_a 10.1924(3)
_cell_length_b 10.6291(3)
_cell_length_c 18.1387(5)
_cell_measurement_reflns_used 5365
_cell_measurement_temperature 120(2)
_cell_measurement_theta_max 23.46
_cell_measurement_theta_min 2.16
_cell_volume 1762.63(9)
_computing_cell_refinement 'SAINT (Bruker AXS, 2009)'
_computing_data_collection 'APEX2 (Bruker AXS, 2010)'
_computing_data_reduction 'SAINT (Bruker AXS, 2009)'
_computing_molecular_graphics 'Diamond v.3.2g (Brandenburg, 2011)'
_computing_publication_material 'SHELXL-2014 (Sheldrick, 2014)'
_computing_structure_refinement 'SHELXL-2014/7 (Sheldrick, 2014)'
_computing_structure_solution 'SHELXS-2014 (Sheldrick, 2014)'
_diffrn_ambient_temperature 120(2)
_diffrn_detector_area_resol_mean 16
_diffrn_measured_fraction_theta_full 1.000
_diffrn_measured_fraction_theta_max 1.000
_diffrn_measurement_device '62mm x 62mm CCD camera on three-circle goniostat'
_diffrn_measurement_device_type 'Bruker SMART APEX II CCD'
_diffrn_measurement_method '\f scans and \w scans'
_diffrn_radiation_monochromator 'flat graphite crystal'
_diffrn_radiation_type MoK\a
_diffrn_radiation_wavelength 0.71073
_diffrn_reflns_av_R_equivalents 0.0939
_diffrn_reflns_av_unetI/netI 0.0610
_diffrn_reflns_Laue_measured_fraction_full 1.000
_diffrn_reflns_Laue_measured_fraction_max 1.000
_diffrn_reflns_limit_h_max 12
_diffrn_reflns_limit_h_min -12
_diffrn_reflns_limit_k_max 12
_diffrn_reflns_limit_k_min -12
_diffrn_reflns_limit_l_max 21
_diffrn_reflns_limit_l_min -21
_diffrn_reflns_number 46876
_diffrn_reflns_point_group_measured_fraction_full 1.000
_diffrn_reflns_point_group_measured_fraction_max 1.000
_diffrn_reflns_theta_full 25.242
_diffrn_reflns_theta_max 25.499
_diffrn_reflns_theta_min 1.167
_exptl_absorpt_coefficient_mu 0.865
_exptl_absorpt_correction_T_max 0.912
_exptl_absorpt_correction_T_min 0.786
_exptl_absorpt_correction_type multi-scan
_exptl_absorpt_process_details 'SADABS (Sheldrick, 2008)'
_exptl_crystal_colour yellow
_exptl_crystal_density_diffrn 1.405
_exptl_crystal_description block
_exptl_crystal_F_000 768
_exptl_crystal_size_max 0.279
_exptl_crystal_size_mid 0.236
_exptl_crystal_size_min 0.106
_refine_diff_density_max 1.025
_refine_diff_density_min -0.537
_refine_diff_density_rms 0.079
_refine_ls_extinction_method none
_refine_ls_goodness_of_fit_ref 1.015
_refine_ls_hydrogen_treatment constr
_refine_ls_matrix_type full
_refine_ls_number_parameters 433
_refine_ls_number_reflns 6576
_refine_ls_number_restraints 0
_refine_ls_restrained_S_all 1.015
_refine_ls_R_factor_all 0.0730
_refine_ls_R_factor_gt 0.0419
_refine_ls_shift/su_max 0.003
_refine_ls_shift/su_mean 0.000
_refine_ls_structure_factor_coef Fsqd
_refine_ls_weighting_details 'w=1/[\s^2^(Fo^2^)+(0.0311P)^2^+2.1603P] where P=(Fo^2^+2Fc^2^)/3'
_refine_ls_weighting_scheme calc
_refine_ls_wR_factor_gt 0.0819
_refine_ls_wR_factor_ref 0.0929
_reflns_Friedel_coverage 0.000
_reflns_number_gt 4778
_reflns_number_total 6576
_reflns_threshold_expression 'I > 2\s(I)'
_cod_data_source_file c6dt02435a2.cif
_cod_data_source_block 5
_cod_depositor_comments 'Adding full bibliography for 7040337--7040350.cif.'
_cod_database_code 7040339
_shelx_shelxl_version_number 2014/7
_shelx_space_group_comment
;
The symmetry employed for this shelxl refinement is uniquely defined
by the following loop, which should always be used as a source of
symmetry information in preference to the above space-group names.
They are only intended as comments.
;
_shelx_estimated_absorpt_t_min 0.794
_shelx_estimated_absorpt_t_max 0.914

loop_
_space_group_symop_operation_xyz
'x, y, z'
'-x, -y, -z'

loop_
_atom_site_label
_atom_site_type_symbol
_atom_site_fract_x
_atom_site_fract_y
_atom_site_fract_z
_atom_site_U_iso_or_equiv
_atom_site_adp_type
_atom_site_occupancy
_atom_site_site_symmetry_order
_atom_site_calc_flag
_atom_site_refinement_flags_posn
_atom_site_refinement_flags_adp
C1 C 0.0997(3) 0.6463(3) 0.40380(19) 0.0162(7) Uani 1 1 d . .
C2 C -0.0487(3) 0.5794(3) 0.3752(2) 0.0190(7) Uani 1 1 d . .
H2 H -0.0855 0.5387 0.3219 0.023 Uiso 1 1 calc R U
C3 C -0.1423(4) 0.5722(4) 0.4239(2) 0.0237(8) Uani 1 1 d . .
H3 H -0.2433 0.5276 0.4039 0.028 Uiso 1 1 calc R U
C4 C -0.0895(4) 0.6298(3) 0.5021(2) 0.0222(8) Uani 1 1 d . .
H4 H -0.1543 0.6257 0.5355 0.027 Uiso 1 1 calc R U
C5 C 0.0570(4) 0.6929(3) 0.5308(2) 0.0213(8) Uani 1 1 d . .
H5 H 0.0933 0.7305 0.5844 0.026 Uiso 1 1 calc R U
C6 C 0.1519(4) 0.7018(3) 0.48212(19) 0.0190(7) Uani 1 1 d . .
H6 H 0.2529 0.7461 0.5024 0.023 Uiso 1 1 calc R U
C7 C 0.3966(4) 0.7328(3) 0.39258(18) 0.0171(7) Uani 1 1 d . .
C8 C 0.4930(4) 0.8684(4) 0.4033(2) 0.0251(8) Uani 1 1 d . .
H8 H 0.4632 0.9326 0.3827 0.030 Uiso 1 1 calc R U
C9 C 0.6333(4) 0.9109(4) 0.4441(2) 0.0314(9) Uani 1 1 d . .
H9 H 0.6993 1.0041 0.4509 0.038 Uiso 1 1 calc R U
C10 C 0.6780(4) 0.8197(4) 0.4749(2) 0.0268(8) Uani 1 1 d . .
H10 H 0.7744 0.8499 0.5027 0.032 Uiso 1 1 calc R U
C11 C 0.5824(4) 0.6837(4) 0.4653(2) 0.0249(8) Uani 1 1 d . .
H11 H 0.6122 0.6207 0.4873 0.030 Uiso 1 1 calc R U
C12 C 0.4428(4) 0.6403(4) 0.4235(2) 0.0212(8) Uani 1 1 d . .
H12 H 0.3778 0.5464 0.4157 0.025 Uiso 1 1 calc R U
C13 C 0.1930(3) 0.7996(3) 0.29410(19) 0.0165(7) Uani 1 1 d . .
C14 C 0.2068(3) 0.8102(3) 0.21857(19) 0.0176(7) Uani 1 1 d . .
C15 C 0.2505(4) 0.7342(3) 0.06504(19) 0.0183(7) Uani 1 1 d . .
C16 C 0.1152(4) 0.7004(3) 0.0193(2) 0.0242(8) Uani 1 1 d . .
H16 H 0.0307 0.6549 0.0368 0.029 Uiso 1 1 calc R U
C17 C 0.1031(4) 0.7325(4) -0.0512(2) 0.0307(9) Uani 1 1 d . .
H17 H 0.0106 0.7102 -0.0818 0.037 Uiso 1 1 calc R U
C18 C 0.2259(5) 0.7974(4) -0.0773(2) 0.0350(10) Uani 1 1 d . .
H18 H 0.2176 0.8216 -0.1253 0.042 Uiso 1 1 calc R U
C19 C 0.3600(4) 0.8269(4) -0.0340(2) 0.0325(9) Uani 1 1 d . .
H19 H 0.4439 0.8683 -0.0530 0.039 Uiso 1 1 calc R U
C20 C 0.3728(4) 0.7962(3) 0.0373(2) 0.0239(8) Uani 1 1 d . .
H20 H 0.4656 0.8176 0.0673 0.029 Uiso 1 1 calc R U
C21 C 0.4373(3) 0.7205(3) 0.19752(18) 0.0164(7) Uani 1 1 d . .
C22 C 0.4851(3) 0.6168(3) 0.21385(19) 0.0167(7) Uani 1 1 d . .
C23 C 0.3182(3) 0.3524(3) 0.10391(19) 0.0178(7) Uani 1 1 d . .
C24 C 0.2496(4) 0.2089(4) 0.0833(2) 0.0363(10) Uani 1 1 d . .
H24 H 0.2323 0.1591 0.1222 0.044 Uiso 1 1 calc R U
C25 C 0.2059(5) 0.1366(4) 0.0073(2) 0.0435(11) Uani 1 1 d . .
H25 H 0.1590 0.0381 -0.0052 0.052 Uiso 1 1 calc R U
C26 C 0.2294(4) 0.2053(4) -0.0498(2) 0.0356(10) Uani 1 1 d . .
H26 H 0.1988 0.1555 -0.1020 0.043 Uiso 1 1 calc R U
C27 C 0.2982(5) 0.3477(4) -0.0307(2) 0.0379(10) Uani 1 1 d . .
H27 H 0.3152 0.3964 -0.0701 0.045 Uiso 1 1 calc R U
C28 C 0.3431(4) 0.4215(4) 0.0455(2) 0.0293(9) Uani 1 1 d . .
H28 H 0.3912 0.5198 0.0577 0.035 Uiso 1 1 calc R U
C29 C 0.4601(3) 0.3524(3) 0.2497(2) 0.0184(7) Uani 1 1 d . .
C30 C 0.4216(4) 0.3050(3) 0.31355(19) 0.0187(7) Uani 1 1 d . .
H30 H 0.3460 0.3214 0.3332 0.022 Uiso 1 1 calc R U
C31 C 0.4920(4) 0.2337(3) 0.3492(2) 0.0241(8) Uani 1 1 d . .
H31 H 0.4652 0.2025 0.3931 0.029 Uiso 1 1 calc R U
C32 C 0.6009(4) 0.2088(3) 0.3205(2) 0.0246(8) Uani 1 1 d . .
H32 H 0.6494 0.1604 0.3447 0.030 Uiso 1 1 calc R U
C33 C 0.6394(4) 0.2539(4) 0.2567(2) 0.0277(9) Uani 1 1 d . .
H33 H 0.7148 0.2366 0.2373 0.033 Uiso 1 1 calc R U
C34 C 0.5695(4) 0.3241(4) 0.2207(2) 0.0261(8) Uani 1 1 d . .
H34 H 0.5957 0.3533 0.1763 0.031 Uiso 1 1 calc R U
C35 C 0.6315(4) 0.6587(4) 0.2464(2) 0.0229(8) Uani 1 1 d . .
H35 H 0.6655 0.5912 0.2593 0.028 Uiso 1 1 calc R U
C36 C 0.7284(4) 0.7957(4) 0.2605(2) 0.0265(8) Uani 1 1 d . .
H36 H 0.8276 0.8203 0.2812 0.032 Uiso 1 1 calc R U
C37 C 0.6805(4) 0.8965(4) 0.2444(2) 0.0247(8) Uani 1 1 d . .
H37 H 0.7461 0.9907 0.2544 0.030 Uiso 1 1 calc R U
C38 C 0.5368(4) 0.8585(3) 0.21366(19) 0.0206(8) Uani 1 1 d . .
H38 H 0.5040 0.9279 0.2031 0.025 Uiso 1 1 calc R U
C39 C 0.1785(4) 0.9153(3) 0.1909(2) 0.0217(8) Uani 1 1 d . .
H39 H 0.1894 0.9243 0.1407 0.026 Uiso 1 1 calc R U
C40 C 0.1354(4) 1.0060(3) 0.2347(2) 0.0225(8) Uani 1 1 d . .
H40 H 0.1143 1.0747 0.2142 0.027 Uiso 1 1 calc R U
C41 C 0.1228(4) 0.9967(3) 0.3083(2) 0.0217(8) Uani 1 1 d . .
H41 H 0.0942 1.0598 0.3389 0.026 Uiso 1 1 calc R U
C42 C 0.1521(3) 0.8947(3) 0.3381(2) 0.0188(7) Uani 1 1 d . .
H42 H 0.1442 0.8896 0.3892 0.023 Uiso 1 1 calc R U
O1 O 0.1459(2) 0.5406(2) 0.14605(13) 0.0182(5) Uani 1 1 d . .
P1 P 0.21343(9) 0.65770(8) 0.33405(5) 0.01479(19) Uani 1 1 d . .
P2 P 0.25190(9) 0.68664(8) 0.15603(5) 0.01565(19) Uani 1 1 d . .
P3 P 0.35656(9) 0.43833(9) 0.20495(5) 0.01605(19) Uani 1 1 d . .
Cl1 Cl -0.00361(8) 0.26309(8) 0.26701(5) 0.01971(19) Uani 1 1 d . .
Cu1 Cu 0.16879(4) 0.45525(4) 0.25292(2) 0.01639(11) Uani 1 1 d . .

loop_
_atom_site_aniso_label
_atom_site_aniso_U_11
_atom_site_aniso_U_22
_atom_site_aniso_U_33
_atom_site_aniso_U_23
_atom_site_aniso_U_13
_atom_site_aniso_U_12
C1 0.0202(18) 0.0118(16) 0.0193(18) 0.0058(14) 0.0063(15) 0.0079(14)
C2 0.0187(18) 0.0177(17) 0.0220(19) 0.0074(15) 0.0040(15) 0.0075(15)
C3 0.0180(19) 0.0239(19) 0.030(2) 0.0091(17) 0.0055(16) 0.0081(16)
C4 0.025(2) 0.0230(19) 0.028(2) 0.0103(16) 0.0144(16) 0.0145(16)
C5 0.027(2) 0.0236(19) 0.0203(19) 0.0091(16) 0.0088(16) 0.0156(17)
C6 0.0169(18) 0.0176(17) 0.0231(19) 0.0049(15) 0.0021(15) 0.0082(15)
C7 0.0192(18) 0.0204(18) 0.0148(18) 0.0033(14) 0.0080(14) 0.0101(15)
C8 0.025(2) 0.0188(18) 0.029(2) 0.0042(16) 0.0032(17) 0.0077(16)
C9 0.025(2) 0.021(2) 0.038(2) 0.0028(18) -0.0007(18) 0.0022(17)
C10 0.0180(19) 0.032(2) 0.027(2) 0.0017(17) 0.0003(16) 0.0093(17)
C11 0.026(2) 0.031(2) 0.023(2) 0.0077(17) 0.0051(16) 0.0167(17)
C12 0.0195(19) 0.0203(18) 0.025(2) 0.0062(15) 0.0059(15) 0.0082(15)
C13 0.0107(16) 0.0139(16) 0.0230(19) 0.0035(14) 0.0031(14) 0.0035(14)
C14 0.0160(17) 0.0141(16) 0.0215(19) 0.0055(14) 0.0055(15) 0.0034(14)
C15 0.0246(19) 0.0129(16) 0.0186(18) 0.0057(14) 0.0051(15) 0.0079(15)
C16 0.0223(19) 0.0175(18) 0.028(2) 0.0052(16) 0.0020(16) 0.0036(15)
C17 0.035(2) 0.023(2) 0.024(2) 0.0003(17) -0.0068(18) 0.0066(18)
C18 0.053(3) 0.027(2) 0.019(2) 0.0089(17) 0.0030(19) 0.010(2)
C19 0.037(2) 0.032(2) 0.025(2) 0.0084(18) 0.0138(19) 0.0060(19)
C20 0.0226(19) 0.0238(19) 0.023(2) 0.0051(16) 0.0042(16) 0.0063(16)
C21 0.0161(17) 0.0159(17) 0.0148(17) 0.0038(14) 0.0052(14) 0.0029(14)
C22 0.0157(17) 0.0164(17) 0.0185(18) 0.0054(14) 0.0058(14) 0.0057(14)
C23 0.0158(17) 0.0176(17) 0.0244(19) 0.0072(15) 0.0102(15) 0.0084(14)
C24 0.052(3) 0.023(2) 0.032(2) 0.0075(18) 0.016(2) 0.009(2)
C25 0.055(3) 0.024(2) 0.036(3) -0.005(2) 0.013(2) 0.003(2)
C26 0.030(2) 0.046(3) 0.024(2) -0.0027(19) 0.0066(18) 0.013(2)
C27 0.048(3) 0.043(3) 0.023(2) 0.0102(19) 0.013(2) 0.016(2)
C28 0.039(2) 0.024(2) 0.023(2) 0.0063(17) 0.0099(18) 0.0079(18)
C29 0.0130(17) 0.0149(17) 0.027(2) 0.0032(15) 0.0057(15) 0.0054(14)
C30 0.0167(18) 0.0146(17) 0.0246(19) 0.0035(15) 0.0051(15) 0.0063(14)
C31 0.029(2) 0.0216(19) 0.022(2) 0.0059(16) 0.0036(16) 0.0102(16)
C32 0.024(2) 0.0201(19) 0.027(2) 0.0034(16) -0.0044(16) 0.0106(16)
C33 0.023(2) 0.029(2) 0.036(2) 0.0054(18) 0.0077(17) 0.0157(17)
C34 0.027(2) 0.028(2) 0.032(2) 0.0144(17) 0.0156(17) 0.0151(17)
C35 0.0219(19) 0.0225(19) 0.027(2) 0.0073(16) 0.0066(16) 0.0106(16)
C36 0.0131(18) 0.030(2) 0.030(2) 0.0066(17) 0.0019(16) 0.0024(16)
C37 0.0196(19) 0.0176(18) 0.030(2) 0.0033(16) 0.0049(16) 0.0014(15)
C38 0.025(2) 0.0157(17) 0.0199(19) 0.0037(15) 0.0074(15) 0.0062(15)
C39 0.026(2) 0.0203(18) 0.024(2) 0.0108(16) 0.0092(16) 0.0119(16)
C40 0.0233(19) 0.0159(18) 0.031(2) 0.0100(16) 0.0074(16) 0.0090(15)
C41 0.0195(19) 0.0147(17) 0.032(2) 0.0040(16) 0.0090(16) 0.0074(15)
C42 0.0181(18) 0.0182(17) 0.0201(19) 0.0057(15) 0.0060(15) 0.0061(15)
O1 0.0193(12) 0.0146(12) 0.0203(13) 0.0071(10) 0.0048(10) 0.0045(10)
P1 0.0154(4) 0.0131(4) 0.0175(5) 0.0051(4) 0.0052(4) 0.0062(4)
P2 0.0163(4) 0.0134(4) 0.0189(5) 0.0057(4) 0.0055(4) 0.0061(4)
P3 0.0151(4) 0.0147(4) 0.0214(5) 0.0065(4) 0.0072(4) 0.0073(4)
Cl1 0.0166(4) 0.0153(4) 0.0293(5) 0.0085(4) 0.0087(4) 0.0059(3)
Cu1 0.0148(2) 0.0144(2) 0.0209(2) 0.00513(18) 0.00610(18) 0.00564(17)

loop_
_atom_type_symbol
_atom_type_description
_atom_type_scat_dispersion_real
_atom_type_scat_dispersion_imag
_atom_type_scat_source
C C 0.0033 0.0016 'International Tables Vol C Tables 4.2.6.8 and 6.1.1.4'
H H 0.0000 0.0000 'International Tables Vol C Tables 4.2.6.8 and 6.1.1.4'
O O 0.0106 0.0060 'International Tables Vol C Tables 4.2.6.8 and 6.1.1.4'
P P 0.1023 0.0942 'International Tables Vol C Tables 4.2.6.8 and 6.1.1.4'
Cl Cl 0.1484 0.1585 'International Tables Vol C Tables 4.2.6.8 and 6.1.1.4'
Cu Cu 0.3201 1.2651 'International Tables Vol C Tables 4.2.6.8 and 6.1.1.4'

loop_
_geom_angle_atom_site_label_1
_geom_angle_atom_site_label_2
_geom_angle_atom_site_label_3
_geom_angle
C6 C1 C2 119.2(3)
C6 C1 P1 124.1(3)
C2 C1 P1 116.7(3)
C3 C2 C1 120.2(3)
C3 C2 H2 119.9
C1 C2 H2 119.9
C2 C3 C4 120.4(3)
C2 C3 H3 119.8
C4 C3 H3 119.8
C5 C4 C3 119.6(3)
C5 C4 H4 120.2
C3 C4 H4 120.2
C4 C5 C6 120.4(3)
C4 C5 H5 119.8
C6 C5 H5 119.8
C5 C6 C1 120.2(3)
C5 C6 H6 119.9
C1 C6 H6 119.9
C8 C7 C12 119.0(3)
C8 C7 P1 125.2(3)
C12 C7 P1 115.7(2)
C7 C8 C9 120.0(3)
C7 C8 H8 120.0
C9 C8 H8 120.0
C10 C9 C8 120.8(3)
C10 C9 H9 119.6
C8 C9 H9 119.6
C9 C10 C11 120.0(3)
C9 C10 H10 120.0
C11 C10 H10 120.0
C10 C11 C12 119.4(3)
C10 C11 H11 120.3
C12 C11 H11 120.3
C11 C12 C7 120.8(3)
C11 C12 H12 119.6
C7 C12 H12 119.6
C42 C13 C14 118.6(3)
C42 C13 P1 118.7(2)
C14 C13 P1 122.5(2)
C39 C14 C13 118.6(3)
C39 C14 P2 119.8(3)
C13 C14 P2 121.5(2)
C20 C15 C16 119.0(3)
C20 C15 P2 124.7(3)
C16 C15 P2 116.3(3)
C17 C16 C15 120.5(3)
C17 C16 H16 119.8
C15 C16 H16 119.8
C16 C17 C18 119.9(4)
C16 C17 H17 120.0
C18 C17 H17 120.0
C19 C18 C17 120.2(4)
C19 C18 H18 119.9
C17 C18 H18 119.9
C18 C19 C20 120.0(4)
C18 C19 H19 120.0
C20 C19 H19 120.0
C19 C20 C15 120.3(3)
C19 C20 H20 119.9
C15 C20 H20 119.9
C38 C21 C22 119.3(3)
C38 C21 P2 116.7(2)
C22 C21 P2 123.9(2)
C35 C22 C21 117.5(3)
C35 C22 P3 120.8(2)
C21 C22 P3 121.2(2)
C24 C23 C28 117.6(3)
C24 C23 P3 117.8(3)
C28 C23 P3 124.4(3)
C25 C24 C23 121.5(4)
C25 C24 H24 119.3
C23 C24 H24 119.3
C26 C25 C24 120.6(4)
C26 C25 H25 119.7
C24 C25 H25 119.7
C25 C26 C27 119.0(4)
C25 C26 H26 120.5
C27 C26 H26 120.5
C26 C27 C28 120.9(4)
C26 C27 H27 119.6
C28 C27 H27 119.6
C23 C28 C27 120.4(3)
C23 C28 H28 119.8
C27 C28 H28 119.8
C30 C29 C34 118.4(3)
C30 C29 P3 117.6(2)
C34 C29 P3 123.8(3)
C29 C30 C31 121.0(3)
C29 C30 H30 119.5
C31 C30 H30 119.5
C32 C31 C30 119.6(3)
C32 C31 H31 120.2
C30 C31 H31 120.2
C33 C32 C31 120.1(3)
C33 C32 H32 119.9
C31 C32 H32 119.9
C32 C33 C34 120.6(3)
C32 C33 H33 119.7
C34 C33 H33 119.7
C33 C34 C29 120.2(3)
C33 C34 H34 119.9
C29 C34 H34 119.9
C36 C35 C22 122.0(3)
C36 C35 H35 119.0
C22 C35 H35 119.0
C35 C36 C37 120.0(3)
C35 C36 H36 120.0
C37 C36 H36 120.0
C38 C37 C36 119.1(3)
C38 C37 H37 120.4
C36 C37 H37 120.4
C37 C38 C21 122.0(3)
C37 C38 H38 119.0
C21 C38 H38 119.0
C40 C39 C14 121.8(3)
C40 C39 H39 119.1
C14 C39 H39 119.1
C41 C40 C39 119.8(3)
C41 C40 H40 120.1
C39 C40 H40 120.1
C40 C41 C42 120.0(3)
C40 C41 H41 120.0
C42 C41 H41 120.0
C41 C42 C13 121.2(3)
C41 C42 H42 119.4
C13 C42 H42 119.4
P2 O1 Cu1 113.26(12)
C1 P1 C7 104.02(15)
C1 P1 C13 101.20(14)
C7 P1 C13 104.96(15)
C1 P1 Cu1 114.92(11)
C7 P1 Cu1 111.66(10)
C13 P1 Cu1 118.50(11)
O1 P2 C15 110.42(14)
O1 P2 C21 115.40(14)
C15 P2 C21 107.11(15)
O1 P2 C14 111.48(14)
C15 P2 C14 106.73(15)
C21 P2 C14 105.21(15)
C29 P3 C23 102.06(15)
C29 P3 C22 105.87(15)
C23 P3 C22 105.34(15)
C29 P3 Cu1 118.77(11)
C23 P3 Cu1 116.91(11)
C22 P3 Cu1 106.72(11)
Cl1 Cu1 P1 117.94(3)
Cl1 Cu1 P3 119.41(3)
P1 Cu1 P3 116.08(3)
Cl1 Cu1 O1 121.72(6)
P1 Cu1 O1 93.64(6)
P3 Cu1 O1 78.96(6)

loop_
_geom_bond_atom_site_label_1
_geom_bond_atom_site_label_2
_geom_bond_distance
C1 C6 1.389(5)
C1 C2 1.394(5)
C1 P1 1.820(3)
C2 C3 1.378(5)
C2 H2 0.9500
C3 C4 1.391(5)
C3 H3 0.9500
C4 C5 1.376(5)
C4 H4 0.9500
C5 C6 1.387(5)
C5 H5 0.9500
C6 H6 0.9500
C7 C8 1.382(5)
C7 C12 1.397(4)
C7 P1 1.827(3)
C8 C9 1.388(5)
C8 H8 0.9500
C9 C10 1.375(5)
C9 H9 0.9500
C10 C11 1.385(5)
C10 H10 0.9500
C11 C12 1.386(5)
C11 H11 0.9500
C12 H12 0.9500
C13 C42 1.398(4)
C13 C14 1.415(5)
C13 P1 1.844(3)
C14 C39 1.402(4)
C14 P2 1.817(3)
C15 C20 1.390(5)
C15 C16 1.394(5)
C15 P2 1.805(3)
C16 C17 1.379(5)
C16 H16 0.9500
C17 C18 1.384(5)
C17 H17 0.9500
C18 C19 1.376(5)
C18 H18 0.9500
C19 C20 1.387(5)
C19 H19 0.9500
C20 H20 0.9500
C21 C38 1.401(4)
C21 C22 1.414(4)
C21 P2 1.814(3)
C22 C35 1.401(5)
C22 P3 1.839(3)
C23 C24 1.385(5)
C23 C28 1.389(5)
C23 P3 1.823(3)
C24 C25 1.383(5)
C24 H24 0.9500
C25 C26 1.365(6)
C25 H25 0.9500
C26 C27 1.375(5)
C26 H26 0.9500
C27 C28 1.391(5)
C27 H27 0.9500
C28 H28 0.9500
C29 C30 1.389(5)
C29 C34 1.400(5)
C29 P3 1.821(3)
C30 C31 1.393(5)
C30 H30 0.9500
C31 C32 1.378(5)
C31 H31 0.9500
C32 C33 1.378(5)
C32 H32 0.9500
C33 C34 1.383(5)
C33 H33 0.9500
C34 H34 0.9500
C35 C36 1.388(5)
C35 H35 0.9500
C36 C37 1.384(5)
C36 H36 0.9500
C37 C38 1.375(5)
C37 H37 0.9500
C38 H38 0.9500
C39 C40 1.377(5)
C39 H39 0.9500
C40 C41 1.375(5)
C40 H40 0.9500
C41 C42 1.394(4)
C41 H41 0.9500
C42 H42 0.9500
O1 P2 1.499(2)
O1 Cu1 2.293(2)
P1 Cu1 2.2448(9)
P3 Cu1 2.2602(9)
Cl1 Cu1 2.2422(9)

loop_
_geom_torsion_atom_site_label_1
_geom_torsion_atom_site_label_2
_geom_torsion_atom_site_label_3
_geom_torsion_atom_site_label_4
_geom_torsion
C6 C1 C2 C3 1.8(5)
P1 C1 C2 C3 -177.0(2)
C1 C2 C3 C4 -0.8(5)
C2 C3 C4 C5 -0.7(5)
C3 C4 C5 C6 1.4(5)
C4 C5 C6 C1 -0.4(5)
C2 C1 C6 C5 -1.2(5)
P1 C1 C6 C5 177.5(2)
C12 C7 C8 C9 0.1(5)
P1 C7 C8 C9 -174.9(3)
C7 C8 C9 C10 -0.5(6)
C8 C9 C10 C11 -0.1(6)
C9 C10 C11 C12 1.2(5)
C10 C11 C12 C7 -1.7(5)
C8 C7 C12 C11 1.0(5)
P1 C7 C12 C11 176.4(3)
C42 C13 C14 C39 -0.2(5)
P1 C13 C14 C39 175.1(2)
C42 C13 C14 P2 -177.3(2)
P1 C13 C14 P2 -2.0(4)
C20 C15 C16 C17 -2.3(5)
P2 C15 C16 C17 180.0(3)
C15 C16 C17 C18 0.7(5)
C16 C17 C18 C19 1.6(6)
C17 C18 C19 C20 -2.3(6)
C18 C19 C20 C15 0.7(6)
C16 C15 C20 C19 1.6(5)
P2 C15 C20 C19 179.1(3)
C38 C21 C22 C35 0.5(5)
P2 C21 C22 C35 -179.5(3)
C38 C21 C22 P3 172.5(2)
P2 C21 C22 P3 -7.6(4)
C28 C23 C24 C25 -0.7(6)
P3 C23 C24 C25 174.5(3)
C23 C24 C25 C26 0.1(7)
C24 C25 C26 C27 0.4(7)
C25 C26 C27 C28 -0.1(6)
C24 C23 C28 C27 0.9(6)
P3 C23 C28 C27 -174.0(3)
C26 C27 C28 C23 -0.6(6)
C34 C29 C30 C31 1.5(5)
P3 C29 C30 C31 177.6(3)
C29 C30 C31 C32 -0.5(5)
C30 C31 C32 C33 -0.2(5)
C31 C32 C33 C34 -0.2(5)
C32 C33 C34 C29 1.2(6)
C30 C29 C34 C33 -1.8(5)
P3 C29 C34 C33 -177.6(3)
C21 C22 C35 C36 -1.8(5)
P3 C22 C35 C36 -173.8(3)
C22 C35 C36 C37 2.0(6)
C35 C36 C37 C38 -0.7(5)
C36 C37 C38 C21 -0.6(5)
C22 C21 C38 C37 0.6(5)
P2 C21 C38 C37 -179.3(3)
C13 C14 C39 C40 -1.2(5)
P2 C14 C39 C40 176.0(3)
C14 C39 C40 C41 1.7(5)
C39 C40 C41 C42 -0.8(5)
C40 C41 C42 C13 -0.7(5)
C14 C13 C42 C41 1.1(5)
P1 C13 C42 C41 -174.4(3)
C6 C1 P1 C7 7.3(3)
C2 C1 P1 C7 -174.0(2)
C6 C1 P1 C13 -101.4(3)
C2 C1 P1 C13 77.3(3)
C6 C1 P1 Cu1 129.6(2)
C2 C1 P1 Cu1 -51.6(3)
C8 C7 P1 C1 -104.9(3)
C12 C7 P1 C1 80.0(3)
C8 C7 P1 C13 1.0(3)
C12 C7 P1 C13 -174.1(3)
C8 C7 P1 Cu1 130.6(3)
C12 C7 P1 Cu1 -44.5(3)
C42 C13 P1 C1 23.2(3)
C14 C13 P1 C1 -152.1(3)
C42 C13 P1 C7 -84.8(3)
C14 C13 P1 C7 99.9(3)
C42 C13 P1 Cu1 149.8(2)
C14 C13 P1 Cu1 -25.5(3)
Cu1 O1 P2 C15 169.05(13)
Cu1 O1 P2 C21 47.43(18)
Cu1 O1 P2 C14 -72.49(16)
C20 C15 P2 O1 -131.4(3)
C16 C15 P2 O1 46.1(3)
C20 C15 P2 C21 -5.0(3)
C16 C15 P2 C21 172.5(3)
C20 C15 P2 C14 107.2(3)
C16 C15 P2 C14 -75.2(3)
C38 C21 P2 O1 -174.7(2)
C22 C21 P2 O1 5.4(3)
C38 C21 P2 C15 61.9(3)
C22 C21 P2 C15 -118.0(3)
C38 C21 P2 C14 -51.4(3)
C22 C21 P2 C14 128.7(3)
C39 C14 P2 O1 -120.2(3)
C13 C14 P2 O1 56.9(3)
C39 C14 P2 C15 0.4(3)
C13 C14 P2 C15 177.5(3)
C39 C14 P2 C21 114.0(3)
C13 C14 P2 C21 -68.9(3)
C30 C29 P3 C23 -132.4(3)
C34 C29 P3 C23 43.5(3)
C30 C29 P3 C22 117.6(3)
C34 C29 P3 C22 -66.5(3)
C30 C29 P3 Cu1 -2.2(3)
C34 C29 P3 Cu1 173.7(3)
C24 C23 P3 C29 55.6(3)
C28 C23 P3 C29 -129.5(3)
C24 C23 P3 C22 166.0(3)
C28 C23 P3 C22 -19.1(3)
C24 C23 P3 Cu1 -75.7(3)
C28 C23 P3 Cu1 99.2(3)
C35 C22 P3 C29 3.1(3)
C21 C22 P3 C29 -168.6(3)
C35 C22 P3 C23 -104.6(3)
C21 C22 P3 C23 83.8(3)
C35 C22 P3 Cu1 130.5(3)
C21 C22 P3 Cu1 -41.2(3)
